data_2214373
loop_
_publ_author_name
'Campos-Gaxiola, Jos\'e J.'
'Aguirre, Gerardo'
'Parra-Hake, Miguel'

_publ_section_title <i>cis</i>-(+-)-Phenyl[2,4,5-tri-2-pyridyl-4,5-dihydroimidazol-1-yl]methanone
_journal_coeditor_code PK2022
_journal_issue 7
_journal_name_full 'Acta Crystallographica Section E'
_journal_page_first o3126
_journal_page_last o3127
_journal_paper_doi 10.1107/S1600536807026414
_journal_volume 63
_journal_year 2007
_chemical_formula_iupac 'C25 H19 N5 O'
_chemical_formula_moiety 'C25 H19 N5 O'
_chemical_formula_sum 'C25 H19 N5 O'
_chemical_formula_weight 405.45
_chemical_name_systematic
;
cis-(+-)-Phenyl[2,4,5-tri-2-pyridyl-4,5-dihydroimidazol-1-yl]methanone
;
_space_group_IT_number 2
_symmetry_cell_setting triclinic
_symmetry_space_group_name_Hall '-P 1'
_symmetry_space_group_name_H-M 'P -1'
_atom_sites_solution_hydrogens geom
_atom_sites_solution_primary direct
_atom_sites_solution_secondary difmap
_audit_creation_method SHELXL97
_cell_angle_alpha 108.65(4)
_cell_angle_beta 93.56(3)
_cell_angle_gamma 99.84(4)
_cell_formula_units_Z 2
_cell_length_a 8.004(3)
_cell_length_b 10.085(4)
_cell_length_c 13.432(4)
_cell_measurement_reflns_used 39
_cell_measurement_temperature 298(2)
_cell_measurement_theta_max 11.6
_cell_measurement_theta_min 4.6
_cell_volume 1004.2(7)
_computing_cell_refinement XSCANS
_computing_data_collection 'XSCANS (Siemens, 1996)'
_computing_data_reduction XSCANS
_computing_molecular_graphics 'SHELXTL (Bruker, 1998)'
_computing_publication_material SHELXTL
_computing_structure_refinement 'SHELXL97 (Sheldrick, 1997)'
_computing_structure_solution 'SHELXS97 (Sheldrick, 1997)'
_diffrn_ambient_temperature 298(2)
_diffrn_measured_fraction_theta_full 0.985
_diffrn_measured_fraction_theta_max 0.985
_diffrn_measurement_device_type 'Bruker P4'
_diffrn_measurement_method 2\q/\w
_diffrn_radiation_monochromator graphite
_diffrn_radiation_source 'fine-focus sealed tube'
_diffrn_radiation_type MoK\a
_diffrn_radiation_wavelength 0.71073
_diffrn_reflns_av_R_equivalents 0.0300
_diffrn_reflns_av_sigmaI/netI 0.0769
_diffrn_reflns_limit_h_max 9
_diffrn_reflns_limit_h_min 0
_diffrn_reflns_limit_k_max 11
_diffrn_reflns_limit_k_min -11
_diffrn_reflns_limit_l_max 15
_diffrn_reflns_limit_l_min -15
_diffrn_reflns_number 3758
_diffrn_reflns_theta_full 25.00
_diffrn_reflns_theta_max 25.0
_diffrn_reflns_theta_min 2.2
_diffrn_standards_decay_% 13.67
_diffrn_standards_interval_count 97
_diffrn_standards_number 3
_exptl_absorpt_coefficient_mu 0.086
_exptl_absorpt_correction_type none
_exptl_crystal_colour colourless
_exptl_crystal_density_diffrn 1.341
_exptl_crystal_density_method 'not measured'
_exptl_crystal_description prismatic
_exptl_crystal_F_000 424
_exptl_crystal_size_max 0.5
_exptl_crystal_size_mid 0.42
_exptl_crystal_size_min 0.14
_refine_diff_density_max 0.147
_refine_diff_density_min -0.213
_refine_ls_extinction_method none
_refine_ls_goodness_of_fit_ref 0.994
_refine_ls_hydrogen_treatment constr
_refine_ls_matrix_type full
_refine_ls_number_parameters 280
_refine_ls_number_reflns 3483
_refine_ls_number_restraints 0
_refine_ls_restrained_S_all 0.994
_refine_ls_R_factor_all 0.1228
_refine_ls_R_factor_gt 0.0569
_refine_ls_shift/su_max 0.010
_refine_ls_shift/su_mean 0.001
_refine_ls_structure_factor_coef Fsqd
_refine_ls_weighting_details 'calc w = 1/[\s^2^(Fo^2^)+(0.0581P)^2^] where P=(Fo^2^+2Fc^2^)/3'
_refine_ls_weighting_scheme calc
_refine_ls_wR_factor_gt 0.1126
_refine_ls_wR_factor_ref 0.1402
_reflns_number_gt 1931
_reflns_number_total 3483
_reflns_threshold_expression I>2\s(I)
_cod_data_source_file pk2022.cif
_cod_data_source_block I
_cod_database_code 2214373
_cod_database_fobs_code 2214373

loop_
_symmetry_equiv_pos_as_xyz
'x, y, z'
'-x, -y, -z'

loop_
_atom_site_type_symbol
_atom_site_label
_atom_site_fract_x
_atom_site_fract_y
_atom_site_fract_z
_atom_site_U_iso_or_equiv
_atom_site_adp_type
_atom_site_calc_flag
_atom_site_refinement_flags
_atom_site_occupancy
C C1 0.4369(4) 0.1653(3) 0.7048(2) 0.0388(7) Uani d . 1
C C2 0.4347(4) 0.1829(3) 0.5448(2) 0.0433(8) Uani d . 1
H H2B 0.5467 0.1729 0.5211 0.052 Uiso calc R 1
C C3 0.4522(4) 0.3372(3) 0.6233(2) 0.0435(8) Uani d . 1
H H3B 0.5464 0.4015 0.6087 0.052 Uiso calc R 1
C C4 0.4006(4) 0.1088(3) 0.7916(2) 0.0388(7) Uani d . 1
C C5 0.3979(4) -0.0332(3) 0.7776(3) 0.0479(8) Uani d . 1
H H5B 0.4261 -0.0932 0.7152 0.057 Uiso calc R 1
C C6 0.3527(5) -0.0842(4) 0.8574(3) 0.0589(10) Uani d . 1
H H6A 0.3497 -0.1795 0.8500 0.071 Uiso calc R 1
C C7 0.3124(4) 0.0069(4) 0.9475(3) 0.0578(10) Uani d . 1
H H7A 0.2817 -0.0248 1.0029 0.069 Uiso calc R 1
C C8 0.3181(4) 0.1471(4) 0.9550(3) 0.0539(9) Uani d . 1
H H8A 0.2899 0.2086 1.0167 0.065 Uiso calc R 1
C C9 0.3068(4) 0.1464(3) 0.4479(2) 0.0415(8) Uani d . 1
C C10 0.1672(4) 0.0362(3) 0.4222(3) 0.0513(9) Uani d . 1
H H10A 0.1478 -0.0208 0.4644 0.062 Uiso calc R 1
C C11 0.0569(5) 0.0117(4) 0.3332(3) 0.0625(10) Uani d . 1
H H11A -0.0397 -0.0612 0.3146 0.075 Uiso calc R 1
C C12 0.0912(5) 0.0962(4) 0.2719(3) 0.0583(10) Uani d . 1
H H12A 0.0182 0.0819 0.2112 0.070 Uiso calc R 1
C C13 0.2343(5) 0.2014(4) 0.3016(3) 0.0557(9) Uani d . 1
H H13A 0.2579 0.2573 0.2589 0.067 Uiso calc R 1
C C14 0.2925(4) 0.3986(3) 0.6281(2) 0.0407(8) Uani d . 1
C C15 0.2940(5) 0.5330(3) 0.6216(3) 0.0561(9) Uani d . 1
H H15A 0.3945 0.5878 0.6131 0.067 Uiso calc R 1
C C16 0.1466(6) 0.5843(4) 0.6277(3) 0.0683(11) Uani d . 1
H H16A 0.1453 0.6745 0.6236 0.082 Uiso calc R 1
C C17 0.0008(5) 0.5011(4) 0.6399(3) 0.0669(11) Uani d . 1
H H17A -0.1013 0.5337 0.6449 0.080 Uiso calc R 1
C C18 0.0088(5) 0.3687(4) 0.6447(3) 0.0587(9) Uani d . 1
H H18A -0.0912 0.3117 0.6514 0.070 Uiso calc R 1
C C19 0.5967(4) 0.4186(3) 0.8071(2) 0.0459(8) Uani d . 1
C C20 0.6959(4) 0.3814(3) 0.8878(2) 0.0401(8) Uani d . 1
C C21 0.7149(4) 0.4693(3) 0.9926(3) 0.0479(8) Uani d . 1
H H21A 0.6591 0.5457 1.0118 0.057 Uiso calc R 1
C C22 0.8166(5) 0.4436(4) 1.0685(3) 0.0590(10) Uani d . 1
H H22A 0.8246 0.5001 1.1392 0.071 Uiso calc R 1
C C23 0.9049(5) 0.3364(4) 1.0408(3) 0.0632(10) Uani d . 1
H H23A 0.9764 0.3222 1.0921 0.076 Uiso calc R 1
C C24 0.8890(4) 0.2488(4) 0.9372(3) 0.0565(9) Uani d . 1
H H24A 0.9488 0.1749 0.9185 0.068 Uiso calc R 1
C C25 0.7838(4) 0.2708(3) 0.8608(3) 0.0465(8) Uani d . 1
H H25A 0.7721 0.2107 0.7908 0.056 Uiso calc R 1
N N1 0.5004(3) 0.3120(2) 0.72264(18) 0.0417(6) Uani d . 1
N N2 0.3949(3) 0.0892(3) 0.6083(2) 0.0443(7) Uani d . 1
N N3 0.3616(3) 0.1996(3) 0.8789(2) 0.0448(7) Uani d . 1
N N4 0.3427(3) 0.2286(3) 0.3890(2) 0.0505(7) Uani d . 1
N N5 0.1514(4) 0.3169(3) 0.6402(2) 0.0522(7) Uani d . 1
O O1 0.6116(3) 0.5423(2) 0.80961(17) 0.0641(7) Uani d . 1

loop_
_atom_site_aniso_label
_atom_site_aniso_U_11
_atom_site_aniso_U_22
_atom_site_aniso_U_33
_atom_site_aniso_U_12
_atom_site_aniso_U_13
_atom_site_aniso_U_23
C1 0.0382(18) 0.0368(17) 0.0389(18) 0.0068(14) 0.0009(14) 0.0105(15)
C2 0.0434(19) 0.0461(18) 0.0357(18) 0.0063(15) 0.0033(15) 0.0092(15)
C3 0.047(2) 0.0443(18) 0.0369(18) 0.0011(15) 0.0008(15) 0.0160(14)
C4 0.0349(17) 0.0384(17) 0.0388(18) 0.0022(14) -0.0060(14) 0.0119(15)
C5 0.053(2) 0.0417(19) 0.047(2) 0.0091(16) -0.0030(16) 0.0156(16)
C6 0.069(3) 0.043(2) 0.063(2) 0.0028(18) -0.011(2) 0.0245(19)
C7 0.061(2) 0.060(2) 0.053(2) -0.0052(19) -0.0043(18) 0.0316(19)
C8 0.056(2) 0.064(2) 0.042(2) 0.0058(18) 0.0062(17) 0.0199(18)
C9 0.048(2) 0.0400(18) 0.0363(18) 0.0123(16) 0.0086(15) 0.0102(15)
C10 0.052(2) 0.051(2) 0.048(2) 0.0009(17) 0.0044(17) 0.0180(17)
C11 0.050(2) 0.064(2) 0.059(2) -0.0017(18) -0.0064(19) 0.009(2)
C12 0.054(2) 0.063(2) 0.050(2) 0.0173(19) -0.0115(18) 0.0091(19)
C13 0.069(3) 0.055(2) 0.046(2) 0.016(2) -0.0006(19) 0.0208(18)
C14 0.048(2) 0.0377(18) 0.0313(17) 0.0019(15) -0.0016(14) 0.0093(14)
C15 0.065(2) 0.041(2) 0.057(2) -0.0011(18) -0.0061(18) 0.0183(17)
C16 0.084(3) 0.044(2) 0.077(3) 0.017(2) -0.013(2) 0.024(2)
C17 0.067(3) 0.061(2) 0.066(3) 0.023(2) -0.003(2) 0.008(2)
C18 0.054(2) 0.058(2) 0.064(2) 0.0099(19) 0.0120(19) 0.0217(19)
C19 0.049(2) 0.0395(19) 0.0426(19) -0.0007(16) 0.0011(16) 0.0103(15)
C20 0.0380(18) 0.0421(18) 0.0351(18) -0.0026(15) -0.0020(14) 0.0129(15)
C21 0.046(2) 0.0458(19) 0.046(2) 0.0005(16) 0.0052(16) 0.0133(16)
C22 0.065(2) 0.063(2) 0.0367(19) -0.005(2) -0.0083(18) 0.0106(17)
C23 0.059(2) 0.070(3) 0.058(3) -0.002(2) -0.0115(19) 0.030(2)
C24 0.050(2) 0.053(2) 0.067(3) 0.0056(17) -0.0057(19) 0.0248(19)
C25 0.0432(19) 0.049(2) 0.0407(19) -0.0006(16) 0.0011(15) 0.0117(15)
N1 0.0479(16) 0.0360(14) 0.0337(14) -0.0023(12) -0.0069(12) 0.0095(11)
N2 0.0532(17) 0.0366(14) 0.0405(16) 0.0062(12) 0.0007(13) 0.0117(12)
N3 0.0463(16) 0.0445(15) 0.0422(16) 0.0042(13) 0.0040(13) 0.0157(13)
N4 0.0567(18) 0.0476(16) 0.0436(16) 0.0035(14) 0.0008(14) 0.0152(14)
N5 0.0569(19) 0.0499(17) 0.0538(18) 0.0121(15) 0.0124(15) 0.0213(14)
O1 0.0910(19) 0.0381(14) 0.0542(15) -0.0024(13) -0.0156(13) 0.0157(11)

loop_
_atom_type_symbol
_atom_type_description
_atom_type_scat_dispersion_real
_atom_type_scat_dispersion_imag
_atom_type_scat_source
C C 0.0033 0.0016 'International Tables Vol C Tables 4.2.6.8 and 6.1.1.4'
H H 0.0000 0.0000 'International Tables Vol C Tables 4.2.6.8 and 6.1.1.4'
N N 0.0061 0.0033 'International Tables Vol C Tables 4.2.6.8 and 6.1.1.4'
O O 0.0106 0.0060 'International Tables Vol C Tables 4.2.6.8 and 6.1.1.4'

loop_
_geom_angle_atom_site_label_1
_geom_angle_atom_site_label_2
_geom_angle_atom_site_label_3
_geom_angle
N2 C1 N1 114.6(3)
N2 C1 C4 122.2(3)
N1 C1 C4 122.7(3)
N2 C2 C9 113.5(3)
N2 C2 C3 105.2(2)
C9 C2 C3 114.1(2)
N2 C2 H2B 107.9
C9 C2 H2B 107.9
C3 C2 H2B 107.9
N1 C3 C14 111.5(2)
N1 C3 C2 98.9(2)
C14 C3 C2 115.8(3)
N1 C3 H3B 110.1
C14 C3 H3B 110.1
C2 C3 H3B 110.1
N3 C4 C5 123.3(3)
N3 C4 C1 116.2(3)
C5 C4 C1 120.3(3)
C6 C5 C4 118.7(3)
C6 C5 H5B 120.6
C4 C5 H5B 120.6
C7 C6 C5 118.9(3)
C7 C6 H6A 120.5
C5 C6 H6A 120.5
C6 C7 C8 118.6(3)
C6 C7 H7A 120.7
C8 C7 H7A 120.7
N3 C8 C7 123.8(3)
N3 C8 H8A 118.1
C7 C8 H8A 118.1
N4 C9 C10 123.1(3)
N4 C9 C2 114.1(3)
C10 C9 C2 122.8(3)
C11 C10 C9 118.8(3)
C11 C10 H10A 120.6
C9 C10 H10A 120.6
C10 C11 C12 118.9(3)
C10 C11 H11A 120.5
C12 C11 H11A 120.5
C13 C12 C11 118.8(3)
C13 C12 H12A 120.6
C11 C12 H12A 120.6
N4 C13 C12 123.3(3)
N4 C13 H13A 118.3
C12 C13 H13A 118.3
N5 C14 C15 122.2(3)
N5 C14 C3 116.2(3)
C15 C14 C3 121.6(3)
C16 C15 C14 119.3(3)
C16 C15 H15A 120.3
C14 C15 H15A 120.3
C15 C16 C17 119.0(3)
C15 C16 H16A 120.5
C17 C16 H16A 120.5
C18 C17 C16 118.4(4)
C18 C17 H17A 120.8
C16 C17 H17A 120.8
N5 C18 C17 123.8(4)
N5 C18 H18A 118.1
C17 C18 H18A 118.1
O1 C19 N1 119.1(3)
O1 C19 C20 121.1(3)
N1 C19 C20 119.5(3)
C25 C20 C21 118.8(3)
C25 C20 C19 122.2(3)
C21 C20 C19 118.7(3)
C22 C21 C20 120.1(3)
C22 C21 H21A 119.9
C20 C21 H21A 119.9
C23 C22 C21 120.6(3)
C23 C22 H22A 119.7
C21 C22 H22A 119.7
C22 C23 C24 120.2(3)
C22 C23 H23A 119.9
C24 C23 H23A 119.9
C23 C24 C25 119.9(3)
C23 C24 H24A 120.1
C25 C24 H24A 120.1
C24 C25 C20 120.4(3)
C24 C25 H25A 119.8
C20 C25 H25A 119.8
C19 N1 C1 132.2(3)
C19 N1 C3 121.1(2)
C1 N1 C3 106.6(2)
C1 N2 C2 107.4(2)
C4 N3 C8 116.6(3)
C9 N4 C13 117.1(3)
C14 N5 C18 117.3(3)

loop_
_geom_bond_atom_site_label_1
_geom_bond_atom_site_label_2
_geom_bond_distance
C1 N2 1.267(4)
C1 N1 1.416(4)
C1 C4 1.476(4)
C2 N2 1.473(4)
C2 C9 1.509(4)
C2 C3 1.552(4)
C2 H2B 0.9800
C3 N1 1.477(4)
C3 C14 1.509(4)
C3 H3B 0.9800
C4 N3 1.330(4)
C4 C5 1.380(4)
C5 C6 1.371(4)
C5 H5B 0.9300
C6 C7 1.361(5)
C6 H6A 0.9300
C7 C8 1.377(4)
C7 H7A 0.9300
C8 N3 1.332(4)
C8 H8A 0.9300
C9 N4 1.327(4)
C9 C10 1.373(4)
C10 C11 1.369(4)
C10 H10A 0.9300
C11 C12 1.369(5)
C11 H11A 0.9300
C12 C13 1.362(5)
C12 H12A 0.9300
C13 N4 1.340(4)
C13 H13A 0.9300
C14 N5 1.331(4)
C14 C15 1.384(4)
C15 C16 1.363(5)
C15 H15A 0.9300
C16 C17 1.368(5)
C16 H16A 0.9300
C17 C18 1.369(5)
C17 H17A 0.9300
C18 N5 1.331(4)
C18 H18A 0.9300
C19 O1 1.222(3)
C19 N1 1.366(4)
C19 C20 1.483(4)
C20 C25 1.383(4)
C20 C21 1.385(4)
C21 C22 1.381(4)
C21 H21A 0.9300
C22 C23 1.358(5)
C22 H22A 0.9300
C23 C24 1.373(5)
C23 H23A 0.9300
C24 C25 1.384(4)
C24 H24A 0.9300
C25 H25A 0.9300

loop_
_geom_hbond_atom_site_label_D
_geom_hbond_atom_site_label_H
_geom_hbond_atom_site_label_A
_geom_hbond_site_symmetry_A
_geom_hbond_distance_DH
_geom_hbond_distance_HA
_geom_hbond_distance_DA
_geom_hbond_angle_DHA
C13 H13A O1 2_666 0.93 2.57 3.469(5) 162.6
C15 H15A N4 2_666 0.93 2.56 3.483(5) 171.1
C5 H5B N4 2_656 0.93 2.69 3.515(5) 149.0
C21 H21A N3 2_667 0.93 2.56 3.413(5) 153.1

loop_
_geom_torsion_atom_site_label_1
_geom_torsion_atom_site_label_2
_geom_torsion_atom_site_label_3
_geom_torsion_atom_site_label_4
_geom_torsion
N2 C2 C3 N1 25.5(3)
C9 C2 C3 N1 150.6(3)
N2 C2 C3 C14 -93.6(3)
C9 C2 C3 C14 31.4(4)
N2 C1 C4 N3 -144.7(3)
N1 C1 C4 N3 26.8(4)
N2 C1 C4 C5 31.4(4)
N1 C1 C4 C5 -157.1(3)
N3 C4 C5 C6 0.0(5)
C1 C4 C5 C6 -175.8(3)
C4 C5 C6 C7 -0.1(5)
C5 C6 C7 C8 0.2(5)
C6 C7 C8 N3 -0.3(5)
N2 C2 C9 N4 -178.9(3)
C3 C2 C9 N4 60.5(4)
N2 C2 C9 C10 0.0(4)
C3 C2 C9 C10 -120.6(3)
N4 C9 C10 C11 -1.8(5)
C2 C9 C10 C11 179.4(3)
C9 C10 C11 C12 1.2(5)
C10 C11 C12 C13 0.2(5)
C11 C12 C13 N4 -1.1(5)
N1 C3 C14 N5 -62.1(3)
C2 C3 C14 N5 49.9(4)
N1 C3 C14 C15 117.1(3)
C2 C3 C14 C15 -130.9(3)
N5 C14 C15 C16 0.0(5)
C3 C14 C15 C16 -179.2(3)
C14 C15 C16 C17 -0.1(5)
C15 C16 C17 C18 -0.5(6)
C16 C17 C18 N5 1.4(6)
O1 C19 C20 C25 -132.3(3)
N1 C19 C20 C25 41.0(4)
O1 C19 C20 C21 41.1(5)
N1 C19 C20 C21 -145.6(3)
C25 C20 C21 C22 -1.7(5)
C19 C20 C21 C22 -175.4(3)
C20 C21 C22 C23 3.0(5)
C21 C22 C23 C24 -2.4(6)
C22 C23 C24 C25 0.6(5)
C23 C24 C25 C20 0.7(5)
C21 C20 C25 C24 -0.2(5)
C19 C20 C25 C24 173.3(3)
O1 C19 N1 C1 -168.1(3)
C20 C19 N1 C1 18.4(5)
O1 C19 N1 C3 16.1(5)
C20 C19 N1 C3 -157.4(3)
N2 C1 N1 C19 -160.5(3)
C4 C1 N1 C19 27.4(5)
N2 C1 N1 C3 15.7(3)
C4 C1 N1 C3 -156.4(3)
C14 C3 N1 C19 -85.2(3)
C2 C3 N1 C19 152.4(3)
C14 C3 N1 C1 98.1(3)
C2 C3 N1 C1 -24.3(3)
N1 C1 N2 C2 2.3(3)
C4 C1 N2 C2 174.4(3)
C9 C2 N2 C1 -143.8(3)
C3 C2 N2 C1 -18.3(3)
C5 C4 N3 C8 -0.1(4)
C1 C4 N3 C8 175.9(3)
C7 C8 N3 C4 0.2(5)
C10 C9 N4 C13 0.9(5)
C2 C9 N4 C13 179.8(3)
C12 C13 N4 C9 0.6(5)
C15 C14 N5 C18 0.7(4)
C3 C14 N5 C18 180.0(3)
C17 C18 N5 C14 -1.5(5)
